data_8100148
loop_
_publ_author_name
'Dialer, Harald'
'Knizek, J\"org'
'N\"oth, Heinrich'
'Beck, Wolfgang'

_publ_section_title
;
Crystal structure of di-\m-chloro-bis[chloro(\h^6^-hexamethylbenzene)
ruthenium(II)] - 4-nitrophenol - chloroform (1:2:2), [RuCl~2~(C~12~H~18~)]
~2~ &#x00B7; 2C~6~H~5~NO~3~ &#x00B7; 2CHCl~3~
;
_journal_issue 3
_journal_name_full 'Zeitschrift f\"ur Kristallographie - New Crystal Structures'
_journal_page_first 311
_journal_page_last 313
_journal_volume 219
_journal_year 2004
_chemical_formula_sum 'C19 H24 Cl5 N O3 Ru'
_chemical_formula_weight 592.71
_space_group_IT_number 33
_symmetry_cell_setting orthorhombic
_symmetry_space_group_name_Hall 'P 2c -2n'
_symmetry_space_group_name_H-M 'P n a 21'
_cell_angle_alpha 90.00
_cell_angle_beta 90.00
_cell_angle_gamma 90.00
_cell_formula_units_Z 8
_cell_length_a 19.07740(10)
_cell_length_b 10.24270(10)
_cell_length_c 23.7091(3)
_cell_measurement_temperature 193(2)
_cell_volume 4632.85(8)
_diffrn_ambient_temperature 193(2)
_exptl_crystal_density_diffrn 1.700
_refine_ls_R_factor_obs 0.0452
_refine_ls_wR_factor_obs 0.1095
_cod_database_code 8100148

loop_
_symmetry_equiv_pos_as_xyz
'x, y, z'
'-x, -y, z+1/2'
'x+1/2, -y+1/2, z'
'-x+1/2, y+1/2, z+1/2'

loop_
_atom_site_aniso_label
_atom_site_aniso_U_11
_atom_site_aniso_U_22
_atom_site_aniso_U_33
_atom_site_aniso_U_23
_atom_site_aniso_U_13
_atom_site_aniso_U_12
Ru1 0.0193(2) 0.0156(2) 0.0179(2) -0.0010(2) -0.0008(2) -0.0008(2)
Ru2 0.0204(2) 0.0155(2) 0.0167(2) -0.0003(2) -0.0001(2) -0.0004(2)
Cl1 0.0253(7) 0.0235(6) 0.0192(7) -0.0028(6) -0.0002(6) 0.0048(5)
Cl2 0.0238(7) 0.0238(6) 0.0197(7) -0.0037(6) 0.0000(6) 0.0035(5)
Cl3 0.0302(8) 0.0232(7) 0.0353(9) 0.0052(6) -0.0012(7) -0.0085(6)
Cl4 0.0303(8) 0.0229(7) 0.0342(9) 0.0022(6) -0.0009(7) -0.0071(6)
Cl5 0.0476(12) 0.0426(11) 0.066(2) -0.0126(10) 0.0155(11) 0.0005(9)
Cl6 0.0676(14) 0.0455(10) 0.0303(11) -0.0015(9) 0.0036(10) 0.0101(10)
Cl7 0.0467(13) 0.0531(13) 0.082(2) 0.0062(12) -0.0135(12) 0.0042(10)
Cl8 0.080(2) 0.0593(13) 0.0377(13) -0.0107(10) -0.0057(12) 0.0187(12)
Cl9 0.0552(14) 0.081(2) 0.068(2) -0.0240(13) 0.0211(12) -0.0337(13)
Cl10 0.0492(13) 0.0594(14) 0.076(2) 0.0126(12) -0.0157(12) -0.0250(11)
O1 0.035(3) 0.039(3) 0.045(3) -0.013(2) 0.005(2) -0.005(2)
O2 0.033(3) 0.044(3) 0.044(3) -0.010(3) 0.007(2) -0.009(2)
O3 0.060(5) 0.077(5) 0.100(7) -0.018(5) -0.004(5) -0.036(4)
O4 0.101(6) 0.070(5) 0.041(4) -0.024(4) 0.006(4) -0.033(4)
O5 0.070(4) 0.044(3) 0.040(4) -0.005(3) -0.005(3) -0.013(3)
O6 0.031(3) 0.073(5) 0.088(6) -0.014(4) 0.007(4) -0.017(3)
N1 0.055(5) 0.039(4) 0.039(4) -0.004(3) -0.013(3) -0.010(3)
N2 0.045(4) 0.040(4) 0.041(4) 0.008(3) -0.018(3) -0.003(3)
C1 0.031(4) 0.010(3) 0.053(7) 0.004(3) -0.015(4) 0.002(2)
C2 0.036(4) 0.016(3) 0.029(4) -0.008(3) -0.010(4) 0.013(2)
C3 0.017(3) 0.033(3) 0.030(3) 0.001(3) 0.000(3) 0.007(3)
C4 0.022(3) 0.029(3) 0.026(4) -0.001(3) -0.008(3) 0.002(3)
C5 0.028(4) 0.037(4) 0.014(3) 0.003(3) -0.002(3) 0.005(3)
C6 0.032(3) 0.024(3) 0.019(3) 0.010(2) -0.007(3) -0.002(3)
C7 0.051(5) 0.024(3) 0.063(6) -0.004(3) -0.025(4) -0.007(3)
C8 0.058(6) 0.043(4) 0.042(5) -0.007(4) 0.001(4) 0.014(4)
C9 0.029(4) 0.048(4) 0.048(5) 0.006(4) 0.000(4) -0.001(3)
C10 0.045(5) 0.032(4) 0.049(5) -0.008(3) -0.017(4) -0.005(3)
C11 0.062(6) 0.051(5) 0.024(4) 0.004(3) 0.016(4) 0.009(4)
C12 0.037(4) 0.052(5) 0.035(4) 0.019(4) 0.005(3) -0.003(4)
C13 0.031(3) 0.021(3) 0.026(3) 0.006(3) 0.000(3) 0.001(3)
C14 0.040(4) 0.021(3) 0.013(3) 0.001(2) 0.000(3) 0.000(2)
C15 0.021(3) 0.018(3) 0.032(4) 0.001(2) 0.002(3) 0.000(2)
C16 0.024(3) 0.026(3) 0.034(4) 0.002(3) -0.002(3) 0.003(3)
C17 0.036(4) 0.020(3) 0.020(3) 0.006(3) 0.004(3) 0.009(2)
C18 0.042(5) 0.015(3) 0.007(4) -0.001(2) -0.008(3) 0.001(2)
C19 0.027(4) 0.042(4) 0.051(5) 0.006(4) -0.005(3) -0.013(3)
C20 0.056(5) 0.035(4) 0.023(4) -0.005(3) 0.010(3) -0.005(4)
C21 0.032(4) 0.039(4) 0.040(5) -0.001(3) -0.014(3) -0.009(3)
C22 0.024(3) 0.052(4) 0.049(5) -0.001(4) 0.012(4) 0.007(3)
C23 0.067(6) 0.038(4) 0.028(4) -0.013(3) 0.007(4) 0.022(4)
C24 0.068(6) 0.024(3) 0.048(5) -0.004(3) -0.019(4) -0.005(3)
C30 0.034(4) 0.023(3) 0.034(4) 0.004(3) -0.003(3) 0.004(3)
C31 0.029(4) 0.028(3) 0.035(4) -0.006(3) 0.005(3) 0.002(3)
C32 0.035(4) 0.034(4) 0.029(4) -0.005(3) 0.001(3) 0.001(3)
C33 0.032(4) 0.027(3) 0.037(4) 0.003(3) -0.013(3) -0.002(3)
C34 0.038(4) 0.039(4) 0.029(4) -0.009(3) -0.006(3) 0.013(3)
C35 0.029(4) 0.037(4) 0.030(4) -0.003(3) 0.000(3) 0.005(3)
C40 0.031(4) 0.027(3) 0.036(4) 0.002(3) -0.005(3) 0.002(3)
C41 0.033(4) 0.026(3) 0.037(4) -0.002(3) 0.004(3) 0.002(3)
C42 0.033(4) 0.035(4) 0.034(4) 0.005(3) 0.001(3) 0.004(3)
C43 0.025(3) 0.034(4) 0.030(4) 0.007(3) -0.009(3) -0.001(3)
C44 0.041(4) 0.038(4) 0.031(4) 0.001(3) -0.003(3) -0.006(3)
C45 0.037(4) 0.039(4) 0.045(5) -0.007(4) 0.010(4) -0.005(3)
C50 0.032(4) 0.035(4) 0.033(4) 0.005(3) -0.007(3) -0.004(3)
C51 0.039(4) 0.043(4) 0.034(5) -0.009(4) 0.006(4) -0.003(4)

loop_
_atom_site_label
_atom_site_type_symbol
_atom_site_fract_x
_atom_site_fract_y
_atom_site_fract_z
_atom_site_U_iso_or_equiv
_atom_site_thermal_displace_type
_atom_site_occupancy
_atom_site_symmetry_multiplicity
_atom_site_Wyckoff_symbol
_atom_site_calc_flag
_atom_site_refinement_flags
_atom_site_disorder_group
Ru1 Ru 0.05218(2) 0.55194(4) 0.24812(2) 0.01762(11) Uani 1 4 a d . .
Ru2 Ru 0.19928(2) 0.45625(4) 0.34268(2) 0.01753(11) Uani 1 4 a d . .
Cl1 Cl 0.16201(7) 0.42827(13) 0.24426(7) 0.0226(3) Uani 1 4 a d . .
Cl2 Cl 0.08962(7) 0.58078(13) 0.34651(7) 0.0224(3) Uani 1 4 a d . .
Cl3 Cl 0.25531(9) 0.65805(15) 0.31307(8) 0.0295(3) Uani 1 4 a d . .
Cl4 Cl -0.00395(9) 0.35115(15) 0.27819(7) 0.0291(3) Uani 1 4 a d . .
Cl5 Cl -0.01549(12) -0.9507(2) -0.04984(11) 0.0521(6) Uani 1 4 a d . .
Cl6 Cl -0.07962(14) -0.7840(2) 0.03360(10) 0.0478(5) Uani 1 4 a d . .
Cl7 Cl 0.23886(13) 0.0580(2) 0.13610(13) 0.0606(7) Uani 1 4 a d . .
Cl8 Cl 0.1825(2) 0.2496(2) 0.05999(12) 0.0591(7) Uani 1 4 a d . .
Cl9 Cl 0.29353(14) 0.3195(3) 0.13665(12) 0.0680(8) Uani 1 4 a d . .
Cl10 Cl 0.03470(13) -0.6875(2) -0.03557(12) 0.0617(7) Uani 1 4 a d . .
O1 O 0.0645(3) 0.1828(5) 0.1819(3) 0.0398(12) Uani 1 4 a d . .
H1A H 0.0469(3) 0.2225(5) 0.2084(3) 0.060 Uiso 1 4 a calc R .
O2 O 0.1952(3) 0.8321(5) 0.4112(3) 0.0403(13) Uani 1 4 a d . .
H2A H 0.2131(3) 0.7903(5) 0.3855(3) 0.060 Uiso 1 4 a calc R .
O3 O -0.1694(5) -0.2251(8) 0.1260(5) 0.079(3) Uani 1 4 a d . .
O4 O -0.0925(5) -0.2741(7) 0.0646(3) 0.071(2) Uani 1 4 a d . .
O5 O 0.3483(4) 1.2984(6) 0.5283(3) 0.051(2) Uani 1 4 a d . .
O6 O 0.4286(4) 1.2439(7) 0.4690(4) 0.064(2) Uani 1 4 a d . .
N1 N -0.1139(4) -0.2082(7) 0.1035(3) 0.044(2) Uani 1 4 a d . .
N2 N 0.3706(4) 1.2283(7) 0.4899(3) 0.042(2) Uani 1 4 a d . .
C1 C 0.0614(4) 0.7615(6) 0.2315(4) 0.032(2) Uani 1 4 a d . .
C2 C -0.0079(4) 0.7319(6) 0.2494(4) 0.027(2) Uani 1 4 a d . .
C3 C -0.0484(3) 0.6339(7) 0.2222(3) 0.0267(13) Uani 1 4 a d . .
C4 C -0.0182(3) 0.5658(6) 0.1761(3) 0.0259(14) Uani 1 4 a d . .
C5 C 0.0514(3) 0.5933(7) 0.1577(3) 0.0263(14) Uani 1 4 a d . .
C6 C 0.0917(4) 0.6924(6) 0.1864(3) 0.0251(13) Uani 1 4 a d . .
C7 C 0.1029(5) 0.8656(7) 0.2629(4) 0.046(2) Uani 1 4 a d . .
H7A H 0.0746(13) 0.9425(23) 0.2672(24) 0.069 Uiso 1 4 a calc R .
H7B H 0.1444(18) 0.8867(45) 0.2420(14) 0.069 Uiso 1 4 a calc R .
H7C H 0.1158(29) 0.8333(24) 0.2995(11) 0.069 Uiso 1 4 a calc R .
C8 C -0.0388(5) 0.7994(9) 0.3011(4) 0.048(2) Uani 1 4 a d . .
H8A H -0.0856(13) 0.8283(57) 0.2928(10) 0.072 Uiso 1 4 a calc R .
H8B H -0.0103(20) 0.8732(39) 0.3110(17) 0.072 Uiso 1 4 a calc R .
H8C H -0.0400(32) 0.7391(21) 0.3321(8) 0.072 Uiso 1 4 a calc R .
C9 C -0.1212(4) 0.6007(8) 0.2416(4) 0.042(2) Uani 1 4 a d . .
H9A H -0.1546(4) 0.6334(53) 0.2148(13) 0.062 Uiso 1 4 a calc R .
H9B H -0.1296(12) 0.6399(50) 0.2778(12) 0.062 Uiso 1 4 a calc R .
H9C H -0.1259(11) 0.5077(8) 0.2446(25) 0.062 Uiso 1 4 a calc R .
C10 C -0.0600(5) 0.4598(7) 0.1466(4) 0.042(2) Uani 1 4 a d . .
H10A H -0.0995(18) 0.4982(10) 0.1278(21) 0.063 Uiso 1 4 a calc R .
H10B H -0.0761(26) 0.3975(32) 0.1739(5) 0.063 Uiso 1 4 a calc R .
H10C H -0.0307(10) 0.4167(38) 0.1194(18) 0.063 Uiso 1 4 a calc R .
C11 C 0.0841(5) 0.5168(8) 0.1094(3) 0.046(2) Uani 1 4 a d . .
H11A H 0.0649(24) 0.5466(41) 0.0742(4) 0.069 Uiso 1 4 a calc R .
H11B H 0.0741(27) 0.4255(11) 0.1140(14) 0.069 Uiso 1 4 a calc R .
H11C H 0.1339(6) 0.5300(47) 0.1094(16) 0.069 Uiso 1 4 a calc R .
C12 C 0.1661(4) 0.7210(9) 0.1694(4) 0.041(2) Uani 1 4 a d . .
H12A H 0.1663(4) 0.7703(49) 0.1350(13) 0.062 Uiso 1 4 a calc R .
H12B H 0.1908(9) 0.6404(9) 0.1638(24) 0.062 Uiso 1 4 a calc R .
H12C H 0.1887(10) 0.7704(48) 0.1986(11) 0.062 Uiso 1 4 a calc R .
C13 C 0.1587(4) 0.3226(6) 0.4072(3) 0.0259(13) Uani 1 4 a d . .
C14 C 0.2018(4) 0.4188(6) 0.4336(3) 0.0246(14) Uani 1 4 a d . .
C15 C 0.2715(3) 0.4430(6) 0.4138(3) 0.0241(13) Uani 1 4 a d . .
C16 C 0.2987(4) 0.3672(6) 0.3668(3) 0.0279(14) Uani 1 4 a d . .
C17 C 0.2561(4) 0.2711(6) 0.3403(4) 0.0253(14) Uani 1 4 a d . .
C18 C 0.1863(4) 0.2469(5) 0.3609(3) 0.021(2) Uani 1 4 a d . .
C19 C 0.0837(4) 0.3025(8) 0.4262(4) 0.040(2) Uani 1 4 a d . .
H19A H 0.0814(6) 0.2286(35) 0.4511(19) 0.060 Uiso 1 4 a calc R .
H19B H 0.0545(6) 0.2870(55) 0.3939(4) 0.060 Uiso 1 4 a calc R .
H19C H 0.0677(11) 0.3790(24) 0.4457(21) 0.060 Uiso 1 4 a calc R .
C20 C 0.1743(5) 0.5028(8) 0.4810(3) 0.038(2) Uani 1 4 a d . .
H20A H 0.1833(27) 0.4607(27) 0.5164(3) 0.057 Uiso 1 4 a calc R .
H20B H 0.1247(7) 0.5151(47) 0.4764(14) 0.057 Uiso 1 4 a calc R .
H20C H 0.1974(22) 0.5861(22) 0.4802(15) 0.057 Uiso 1 4 a calc R .
C21 C 0.3160(4) 0.5487(7) 0.4394(4) 0.037(2) Uani 1 4 a d . .
H21A H 0.3419(22) 0.5137(15) 0.4707(15) 0.056 Uiso 1 4 a calc R .
H21B H 0.2865(4) 0.6184(25) 0.4523(21) 0.056 Uiso 1 4 a calc R .
H21C H 0.3481(20) 0.5813(37) 0.4116(8) 0.056 Uiso 1 4 a calc R .
C22 C 0.3720(4) 0.3932(8) 0.3448(4) 0.042(2) Uani 1 4 a d . .
H22A H 0.3970(11) 0.3122(10) 0.3418(25) 0.063 Uiso 1 4 a calc R .
H22B H 0.3962(11) 0.4502(48) 0.3704(14) 0.063 Uiso 1 4 a calc R .
H22C H 0.3692(4) 0.4337(55) 0.3084(12) 0.063 Uiso 1 4 a calc R .
C23 C 0.2840(5) 0.1963(8) 0.2909(3) 0.045(2) Uani 1 4 a d . .
H23A H 0.2960(32) 0.1094(21) 0.3027(7) 0.067 Uiso 1 4 a calc R .
H23B H 0.3250(20) 0.2392(35) 0.2765(17) 0.067 Uiso 1 4 a calc R .
H23C H 0.2490(13) 0.1922(53) 0.2620(11) 0.067 Uiso 1 4 a calc R .
C24 C 0.1414(5) 0.1452(7) 0.3329(4) 0.047(2) Uani 1 4 a d . .
H24A H 0.1449(27) 0.0646(19) 0.3533(16) 0.070 Uiso 1 4 a calc R .
H24B H 0.1572(22) 0.1322(46) 0.2949(10) 0.070 Uiso 1 4 a calc R .
H24C H 0.0935(7) 0.1739(29) 0.3325(24) 0.070 Uiso 1 4 a calc R .
C30 C 0.0199(4) 0.0883(6) 0.1643(3) 0.0305(15) Uani 1 4 a d . .
C31 C -0.0449(4) 0.0662(6) 0.1899(3) 0.0307(15) Uani 1 4 a d . .
H31A H -0.0589(4) 0.1175(6) 0.2202(3) 0.037 Uiso 1 4 a calc R .
C32 C -0.0884(4) -0.0313(7) 0.1703(3) 0.033(2) Uani 1 4 a d . .
H32A H -0.1314(4) -0.0467(7) 0.1875(3) 0.039 Uiso 1 4 a calc R .
C33 C -0.0674(4) -0.1059(7) 0.1249(3) 0.032(2) Uani 1 4 a d . .
C34 C -0.0028(4) -0.0866(7) 0.0986(3) 0.035(2) Uani 1 4 a d . .
H34A H 0.0106(4) -0.1373(7) 0.0679(3) 0.042 Uiso 1 4 a calc R .
C35 C 0.0409(4) 0.0107(7) 0.1197(3) 0.032(2) Uani 1 4 a d . .
H35A H 0.0848(4) 0.0237(7) 0.1036(3) 0.039 Uiso 1 4 a calc R .
C40 C 0.2409(4) 0.9275(6) 0.4288(3) 0.031(2) Uani 1 4 a d . .
C41 C 0.3060(4) 0.9451(6) 0.4053(4) 0.0318(15) Uani 1 4 a d . .
H41A H 0.3212(4) 0.8909(6) 0.3762(4) 0.038 Uiso 1 4 a calc R .
C42 C 0.3490(4) 1.0444(7) 0.4252(3) 0.034(2) Uani 1 4 a d . .
H42A H 0.3930(4) 1.0581(7) 0.4093(3) 0.040 Uiso 1 4 a calc R .
C43 C 0.3256(4) 1.1232(7) 0.4691(3) 0.0296(15) Uani 1 4 a d . .
C44 C 0.2600(4) 1.1037(8) 0.4930(3) 0.037(2) Uani 1 4 a d . .
H44A H 0.2454(4) 1.1560(8) 0.5229(3) 0.044 Uiso 1 4 a calc R .
C45 C 0.2166(4) 1.0078(8) 0.4728(4) 0.040(2) Uani 1 4 a d . .
H45A H 0.1720(4) 0.9960(8) 0.4879(4) 0.048 Uiso 1 4 a calc R .
C50 C -0.0391(4) -0.7888(8) -0.0330(3) 0.033(2) Uani 1 4 a d . .
H50A H -0.0728(4) -0.7581(8) -0.0613(3) 0.040 Uiso 1 4 a calc R .
C51 C 0.2187(5) 0.2242(8) 0.1266(4) 0.039(2) Uani 1 4 a d . .
H51A H 0.1838(5) 0.2493(8) 0.1549(4) 0.047 Uiso 1 4 a calc R .

loop_
_geom_bond_atom_site_label_1
_geom_bond_atom_site_label_2
_geom_bond_distance
_geom_bond_site_symmetry_2
_geom_bond_publ_flag
Ru1 C2 2.171(6) . ?
Ru1 C4 2.177(6) . ?
Ru1 C3 2.183(6) . ?
Ru1 C5 2.184(7) . ?
Ru1 C6 2.187(6) . ?
Ru1 C1 2.189(6) . ?
Ru1 Cl4 2.426(2) . ?
Ru1 Cl1 2.4501(14) . ?
Ru1 Cl2 2.458(2) . ?
Ru2 C15 2.183(7) . ?
Ru2 C16 2.182(7) . ?
Ru2 C17 2.185(6) . ?
Ru2 C14 2.189(6) . ?
Ru2 C13 2.194(6) . ?
Ru2 C18 2.202(6) . ?
Ru2 Cl3 2.431(2) . ?
Ru2 Cl2 2.4519(14) . ?
Ru2 Cl1 2.456(2) . ?
Cl5 C50 1.764(8) . ?
Cl6 C50 1.760(9) . ?
Cl7 C51 1.760(9) . ?
Cl8 C51 1.742(9) . ?
Cl9 C51 1.747(9) . ?
Cl10 C50 1.750(8) . ?
O1 C30 1.355(9) . ?
O2 C40 1.373(9) . ?
O3 N1 1.198(12) . ?
O4 N1 1.212(10) . ?
O5 N2 1.235(10) . ?
O6 N2 1.224(11) . ?
N1 C33 1.465(9) . ?
N2 C43 1.462(10) . ?
C1 C6 1.408(11) . ?
C1 C2 1.421(11) . ?
C1 C7 1.522(10) . ?
C2 C3 1.421(10) . ?
C2 C8 1.526(12) . ?
C3 C4 1.420(10) . ?
C3 C9 1.501(10) . ?
C4 C5 1.425(10) . ?
C4 C10 1.518(10) . ?
C5 C6 1.443(10) . ?
C5 C11 1.523(10) . ?
C6 C12 1.503(10) . ?
C13 C14 1.428(9) . ?
C13 C18 1.443(10) . ?
C13 C19 1.513(10) . ?
C14 C15 1.430(9) . ?
C14 C20 1.510(10) . ?
C15 C16 1.454(10) . ?
C15 C21 1.504(9) . ?
C16 C17 1.423(10) . ?
C16 C22 1.515(10) . ?
C17 C18 1.441(10) . ?
C17 C23 1.497(10) . ?
C18 C24 1.503(10) . ?
C30 C35 1.382(11) . ?
C30 C31 1.395(10) . ?
C31 C32 1.378(10) . ?
C32 C33 1.379(11) . ?
C33 C34 1.394(11) . ?
C34 C35 1.393(11) . ?
C40 C41 1.374(11) . ?
C40 C45 1.408(11) . ?
C41 C42 1.390(10) . ?
C42 C43 1.391(10) . ?
C43 C44 1.388(11) . ?
C44 C45 1.372(11) . ?
